data_7704025
loop_
_publ_author_name
'Mukthar, Nishya F. M.'
'Schley, Nathan D.'
'Ung, Ga\"el'

_publ_section_title
;
 Alkali-metal- and halide-free dinuclear mixed-valent samarium and
 europium complexes.
;
_journal_issue 45
_journal_name_full 'Dalton transactions (Cambridge, England : 2003)'
_journal_page_first 16059
_journal_page_last 16061
_journal_paper_doi 10.1039/d0dt01095b
_journal_volume 49
_journal_year 2020
_chemical_formula_moiety 'C48 H84 Eu2 N6 Si4'
_chemical_formula_sum 'C48 H84 Eu2 N6 Si4'
_chemical_formula_weight 1161.49
_space_group_crystal_system triclinic
_space_group_IT_number 2
_space_group_name_Hall '-P 1'
_space_group_name_H-M_alt 'P -1'
_atom_sites_solution_hydrogens geom
_atom_sites_solution_primary dual
_audit_creation_date 2019-05-21
_audit_creation_method
;
Olex2 1.2
(compiled 2018.05.29 svn.r3508 for OlexSys, GUI svn.r5506)
;
_audit_update_record
;
2020-03-17 deposited with the CCDC.	2020-04-08 downloaded from the CCDC.
;
_cell_angle_alpha 79.337(4)
_cell_angle_beta 79.682(4)
_cell_angle_gamma 77.099(4)
_cell_formula_units_Z 2
_cell_length_a 11.4426(5)
_cell_length_b 11.6392(5)
_cell_length_c 21.2371(9)
_cell_measurement_reflns_used 9282
_cell_measurement_temperature 100.01(10)
_cell_measurement_theta_max 27.7820
_cell_measurement_theta_min 2.8620
_cell_volume 2681.2(2)
_computing_cell_refinement 'CrysAlisPro 1.171.38.46 (Rigaku OD, 2015)'
_computing_data_collection 'CrysAlisPro 1.171.38.46 (Rigaku OD, 2015)'
_computing_data_reduction 'CrysAlisPro 1.171.38.46 (Rigaku OD, 2015)'
_computing_molecular_graphics 'Olex2 (Dolomanov et al., 2009)'
_computing_publication_material 'Olex2 (Dolomanov et al., 2009)'
_computing_structure_refinement 'ShelXL (Sheldrick, 2015)'
_computing_structure_solution 'ShelXT (Sheldrick, 2015)'
_diffrn_ambient_environment N~2~
_diffrn_ambient_temperature 100.01(10)
_diffrn_detector 'CCD plate'
_diffrn_detector_area_resol_mean 8.1506
_diffrn_detector_type EosS2
_diffrn_measured_fraction_theta_full 0.999
_diffrn_measured_fraction_theta_max 0.884
_diffrn_measurement_details
;
List of Runs (angles in degrees, time in seconds):

  # Type    Start    End  Width  t~exp~   \w     \q     \k     \f   Frames
#--------------------------------------------------------------------------
  1  \w    -51.00  37.00   1.00   32.50    --   18.25 -38.00  60.00   88
  2  \w     -8.00  86.00   1.00   32.50    --   18.25  77.00 -60.00   94
  3  \w     -8.00  86.00   1.00   32.50    --   18.25  77.00  60.00   94
  4  \w     -8.00  86.00   1.00   32.50    --   18.25  77.00-180.00   94
  5  \w    -49.00  35.00   1.00   32.50    --   18.25 -57.00-150.00   84
  6  \w    -11.00  90.00   1.00   32.50    --   18.25  19.00-120.00  101
  7  \w    -49.00  35.00   1.00   32.50    --   18.25 -57.00 150.00   84
  8  \w    -49.00 -24.00   1.00   32.50    --   18.25 -77.00 -60.00   25
  9  \w    -45.00  45.00   1.00   32.50    --  -18.49  77.00  30.00   90
;
_diffrn_measurement_device 'four-circle diffractometer'
_diffrn_measurement_device_type 'SuperNova, Dual, Cu at zero, EosS2'
_diffrn_measurement_method '\w scans'
_diffrn_orient_matrix_type 'CrysAlisPro convention (1999,Acta A55,543-557)'
_diffrn_orient_matrix_UB_11 -0.0284960000
_diffrn_orient_matrix_UB_12 0.0066567000
_diffrn_orient_matrix_UB_13 -0.0278544000
_diffrn_orient_matrix_UB_21 0.0475818000
_diffrn_orient_matrix_UB_22 -0.0436793000
_diffrn_orient_matrix_UB_23 -0.0127817000
_diffrn_orient_matrix_UB_31 -0.0324576000
_diffrn_orient_matrix_UB_32 -0.0452534000
_diffrn_orient_matrix_UB_33 0.0154988000
_diffrn_radiation_monochromator mirror
_diffrn_radiation_probe x-ray
_diffrn_radiation_type MoK\a
_diffrn_radiation_wavelength 0.71073
_diffrn_reflns_av_unetI/netI 0.1208
_diffrn_reflns_Laue_measured_fraction_full 0.999
_diffrn_reflns_Laue_measured_fraction_max 0.884
_diffrn_reflns_limit_h_max 16
_diffrn_reflns_limit_h_min -14
_diffrn_reflns_limit_k_max 16
_diffrn_reflns_limit_k_min -15
_diffrn_reflns_limit_l_max 29
_diffrn_reflns_limit_l_min -29
_diffrn_reflns_number 14131
_diffrn_reflns_point_group_measured_fraction_full 0.999
_diffrn_reflns_point_group_measured_fraction_max 0.884
_diffrn_reflns_theta_full 25.242
_diffrn_reflns_theta_max 30.295
_diffrn_reflns_theta_min 2.471
_diffrn_source 'micro-focus sealed X-ray tube'
_diffrn_source_type 'SuperNova (Mo) X-ray Source'
_exptl_absorpt_coefficient_mu 2.444
_exptl_absorpt_correction_T_max 1.000
_exptl_absorpt_correction_T_min 0.639
_exptl_absorpt_correction_type gaussian
_exptl_absorpt_process_details
;
CrysAlisPro 1.171.38.46 (Rigaku Oxford Diffraction, 2015)
Numerical absorption correction based on gaussian integration over
			a multifaceted crystal model
Empirical absorption correction using spherical harmonics,
 implemented in SCALE3 ABSPACK scaling algorithm.
;
_exptl_crystal_colour red
_exptl_crystal_colour_primary red
_exptl_crystal_density_diffrn 1.439
_exptl_crystal_description needle
_exptl_crystal_F_000 1192
_exptl_crystal_size_max 0.154
_exptl_crystal_size_mid 0.046
_exptl_crystal_size_min 0.038
_refine_diff_density_max 2.878
_refine_diff_density_min -2.005
_refine_diff_density_rms 0.213
_refine_ls_extinction_method none
_refine_ls_goodness_of_fit_ref 1.029
_refine_ls_hydrogen_treatment constr
_refine_ls_matrix_type full
_refine_ls_number_parameters 562
_refine_ls_number_reflns 14131
_refine_ls_number_restraints 0
_refine_ls_restrained_S_all 1.029
_refine_ls_R_factor_all 0.1028
_refine_ls_R_factor_gt 0.0585
_refine_ls_shift/su_max 0.001
_refine_ls_shift/su_mean 0.000
_refine_ls_structure_factor_coef Fsqd
_refine_ls_weighting_details 'w=1/[\s^2^(Fo^2^)+(0.0382P)^2^] where P=(Fo^2^+2Fc^2^)/3'
_refine_ls_weighting_scheme calc
_refine_ls_wR_factor_gt 0.1056
_refine_ls_wR_factor_ref 0.1237
_reflns_Friedel_coverage 0.000
_reflns_number_gt 9540
_reflns_number_total 14131
_reflns_threshold_expression 'I > 2\s(I)'
_cod_data_source_file d0dt01095b2.cif
_cod_data_source_block LEu2(HMDS)2
_cod_depositor_comments 'Adding full bibliography for 7704024--7704027.cif.'
_cod_database_code 7704025
_shelx_shelxl_version_number 2018/1
_chemical_oxdiff_formula C48H84Eu2N6Si4
_shelx_space_group_comment
;
The symmetry employed for this shelxl refinement is uniquely defined
by the following loop, which should always be used as a source of
symmetry information in preference to the above space-group names.
They are only intended as comments.
;
_reflns_odcompleteness_completeness 99.90
_reflns_odcompleteness_iscentric 1
_reflns_odcompleteness_theta 27.42
_olex2_refinement_description
;
1. Twinned data refinement
 Scales: 0.8601(18)
 0.1399(18)
2. Fixed Uiso
 At 1.2 times of:
  All C(H) groups, All C(H,H) groups
 At 1.5 times of:
  All C(H,H,H) groups
3.a Ternary CH refined with riding coordinates:
 C2(H2), C3(H3), C7(H7), C8(H8), C12(H12), C17(H17)
3.b Secondary CH2 refined with riding coordinates:
 C21(H21A,H21B), C23(H23A,H23B), C25(H25A,H25B), C27(H27A,H27B), C29(H29A,
 H29B), C31(H31A,H31B), C33(H33A,H33B), C35(H35A,H35B)
3.c Aromatic/amide H refined with riding coordinates:
 C13(H13), C18(H18)
3.d Idealised Me refined as rotating group:
 C22(H22A,H22B,H22C), C24(H24A,H24B,H24C), C26(H26A,H26B,H26C), C28(H28A,H28B,
 H28C), C30(H30A,H30B,H30C), C32(H32A,H32B,H32C), C34(H34A,H34B,H34C), C36(H36A,
 H36B,H36C), C37(H37A,H37B,H37C), C38(H38A,H38B,H38C), C39(H39A,H39B,H39C),
 C40(H40A,H40B,H40C), C41(H41A,H41B,H41C), C42(H42A,H42B,H42C), C43(H43A,H43B,
 H43C), C44(H44A,H44B,H44C), C45(H45A,H45B,H45C), C46(H46A,H46B,H46C), C47(H47A,
 H47B,H47C), C48(H48A,H48B,H48C)
;
_olex2_date_sample_data_collection 2019-05-20
_olex2_exptl_crystal_mounting_method 'mounted in a polyimide loop'
_olex2_submission_special_instructions 'No special instructions were received'
_oxdiff_exptl_absorpt_empirical_details
;
Empirical correction (ABSPACK) includes:
- Absorption correction using spherical harmonics
- Frame scaling
;
_oxdiff_exptl_absorpt_empirical_full_max 1.524
_oxdiff_exptl_absorpt_empirical_full_min 0.591

loop_
_space_group_symop_operation_xyz
'x, y, z'
'-x, -y, -z'

loop_
_atom_site_label
_atom_site_type_symbol
_atom_site_fract_x
_atom_site_fract_y
_atom_site_fract_z
_atom_site_U_iso_or_equiv
_atom_site_adp_type
_atom_site_occupancy
_atom_site_site_symmetry_order
_atom_site_calc_flag
_atom_site_refinement_flags_posn
_atom_site_refinement_flags_adp
_atom_site_refinement_flags_occupancy
_atom_site_disorder_assembly
_atom_site_disorder_group
Eu1 Eu 0.75105(3) 0.31578(3) 0.81770(2) 0.01399(9) Uani 1 1 d . . . . .
Eu2 Eu 0.67856(3) 0.25891(3) 0.68048(2) 0.01410(9) Uani 1 1 d . . . . .
Si1 Si 0.81550(19) 0.48365(17) 0.91735(9) 0.0232(4) Uani 1 1 d . . . . .
Si2 Si 0.8333(2) 0.23087(17) 0.97495(9) 0.0266(5) Uani 1 1 d . . . . .
Si3 Si 0.50725(18) 0.18244(16) 0.58718(9) 0.0204(4) Uani 1 1 d . . . . .
Si4 Si 0.76293(18) 0.17563(16) 0.52369(8) 0.0201(4) Uani 1 1 d . . . . .
N1 N 0.5304(5) 0.3114(4) 0.7899(2) 0.0146(11) Uani 1 1 d . . . . .
N2 N 0.7390(5) 0.1093(4) 0.7909(2) 0.0145(11) Uani 1 1 d . . . . .
N3 N 0.8945(5) 0.2636(4) 0.7045(2) 0.0139(11) Uani 1 1 d . . . . .
N4 N 0.6919(5) 0.4693(4) 0.7130(2) 0.0146(11) Uani 1 1 d . . . . .
N5 N 0.8030(5) 0.3419(5) 0.9113(2) 0.0217(13) Uani 1 1 d . . . . .
N6 N 0.6493(5) 0.2081(5) 0.5870(2) 0.0200(12) Uani 1 1 d . . . . .
C1 C 0.5291(6) 0.2379(5) 0.8490(3) 0.0173(14) Uani 1 1 d . . . . .
C2 C 0.5185(6) 0.3021(5) 0.8985(3) 0.0197(14) Uani 1 1 d . . . . .
H2 H 0.505989 0.271633 0.944885 0.024 Uiso 1 1 calc R . . . .
C3 C 0.5019(6) 0.4246(5) 0.8698(3) 0.0188(14) Uani 1 1 d . . . . .
H3 H 0.478297 0.493653 0.892900 0.023 Uiso 1 1 calc R . . . .
C4 C 0.5043(6) 0.4266(5) 0.8042(3) 0.0146(13) Uani 1 1 d . . . . .
C5 C 0.4743(6) 0.5245(5) 0.7497(3) 0.0170(13) Uani 1 1 d . . . . .
C6 C 0.5763(6) 0.4969(5) 0.6956(3) 0.0159(13) Uani 1 1 d . . . . .
C7 C 0.5801(6) 0.5036(5) 0.6307(3) 0.0185(14) Uani 1 1 d . . . . .
H7 H 0.511028 0.531069 0.606574 0.022 Uiso 1 1 calc R . . . .
C8 C 0.7058(6) 0.4901(5) 0.6037(3) 0.0196(15) Uani 1 1 d . . . . .
H8 H 0.738447 0.504586 0.557651 0.024 Uiso 1 1 calc R . . . .
C9 C 0.7691(6) 0.4760(5) 0.6551(3) 0.0144(13) Uani 1 1 d . . . . .
C10 C 0.8995(6) 0.4731(5) 0.6610(3) 0.0191(14) Uani 1 1 d . . . . .
C11 C 0.9313(6) 0.3665(5) 0.7108(3) 0.0160(13) Uani 1 1 d . . . . .
C12 C 0.9991(6) 0.3437(5) 0.7610(3) 0.0193(14) Uani 1 1 d . . . . .
H12 H 1.043460 0.398633 0.771844 0.023 Uiso 1 1 calc R . . . .
C13 C 1.0146(6) 0.2194(6) 0.7837(3) 0.0206(15) Uani 1 1 d . . . . .
H13 H 1.056181 0.177436 0.817364 0.025 Uiso 1 1 calc R . . . .
C14 C 0.9558(6) 0.1734(5) 0.7461(3) 0.0165(13) Uani 1 1 d . . . . .
C15 C 0.9492(6) 0.0487(5) 0.7399(3) 0.0189(14) Uani 1 1 d . . . . .
C16 C 0.8178(6) 0.0536(5) 0.7420(3) 0.0136(13) Uani 1 1 d . . . . .
C17 C 0.7527(6) 0.0012(5) 0.7097(3) 0.0196(15) Uani 1 1 d . . . . .
H17 H 0.787493 -0.052998 0.677960 0.024 Uiso 1 1 calc R . . . .
C18 C 0.6317(6) 0.0185(5) 0.7419(3) 0.0186(14) Uani 1 1 d . . . . .
H18 H 0.567107 -0.006206 0.730901 0.022 Uiso 1 1 calc R . . . .
C19 C 0.6283(6) 0.0779(5) 0.7918(3) 0.0116(12) Uani 1 1 d . . . . .
C20 C 0.5327(6) 0.1082(5) 0.8481(3) 0.0192(14) Uani 1 1 d . . . . .
C21 C 0.3501(6) 0.5207(6) 0.7311(3) 0.0220(15) Uani 1 1 d . . . . .
H21A H 0.336328 0.578304 0.692583 0.026 Uiso 1 1 calc R . . . .
H21B H 0.353668 0.442303 0.720551 0.026 Uiso 1 1 calc R . . . .
C22 C 0.2428(6) 0.5471(6) 0.7842(3) 0.0319(18) Uani 1 1 d . . . . .
H22A H 0.170425 0.537058 0.770744 0.048 Uiso 1 1 calc GR . . . .
H22B H 0.233179 0.627641 0.791888 0.048 Uiso 1 1 calc GR . . . .
H22C H 0.257382 0.493182 0.823319 0.048 Uiso 1 1 calc GR . . . .
C23 C 0.4737(6) 0.6477(5) 0.7674(3) 0.0189(14) Uani 1 1 d . . . . .
H23A H 0.417157 0.658345 0.806774 0.023 Uiso 1 1 calc R . . . .
H23B H 0.553623 0.647760 0.776716 0.023 Uiso 1 1 calc R . . . .
C24 C 0.4400(7) 0.7532(6) 0.7161(3) 0.0304(18) Uani 1 1 d . . . . .
H24A H 0.495515 0.744292 0.676863 0.046 Uiso 1 1 calc GR . . . .
H24B H 0.443804 0.825273 0.730785 0.046 Uiso 1 1 calc GR . . . .
H24C H 0.359169 0.756937 0.708039 0.046 Uiso 1 1 calc GR . . . .
C25 C 0.9090(6) 0.5882(6) 0.6848(3) 0.0268(16) Uani 1 1 d . . . . .
H25A H 0.859348 0.592624 0.726770 0.032 Uiso 1 1 calc R . . . .
H25B H 0.992284 0.582911 0.690681 0.032 Uiso 1 1 calc R . . . .
C26 C 0.8698(8) 0.7022(6) 0.6394(4) 0.045(2) Uani 1 1 d . . . . .
H26A H 0.915896 0.697335 0.597168 0.067 Uiso 1 1 calc GR . . . .
H26B H 0.883517 0.768945 0.655699 0.067 Uiso 1 1 calc GR . . . .
H26C H 0.785180 0.712370 0.636594 0.067 Uiso 1 1 calc GR . . . .
C27 C 0.9838(6) 0.4577(6) 0.5971(3) 0.0228(15) Uani 1 1 d . . . . .
H27A H 0.955384 0.522009 0.563921 0.027 Uiso 1 1 calc R . . . .
H27B H 0.978456 0.383445 0.584281 0.027 Uiso 1 1 calc R . . . .
C28 C 1.1185(7) 0.4566(7) 0.5998(3) 0.0351(19) Uani 1 1 d . . . . .
H28A H 1.167403 0.431984 0.561090 0.053 Uiso 1 1 calc GR . . . .
H28B H 1.144115 0.401975 0.636786 0.053 Uiso 1 1 calc GR . . . .
H28C H 1.127494 0.535210 0.603187 0.053 Uiso 1 1 calc GR . . . .
C29 C 0.9999(7) -0.0431(6) 0.7944(3) 0.0271(16) Uani 1 1 d . . . . .
H29A H 1.083228 -0.037129 0.794101 0.032 Uiso 1 1 calc R . . . .
H29B H 0.954507 -0.022614 0.835322 0.032 Uiso 1 1 calc R . . . .
C30 C 0.9970(7) -0.1717(6) 0.7915(4) 0.037(2) Uani 1 1 d . . . . .
H30A H 1.051186 -0.197153 0.754425 0.056 Uiso 1 1 calc GR . . . .
H30B H 0.916146 -0.177938 0.788074 0.056 Uiso 1 1 calc GR . . . .
H30C H 1.021683 -0.221351 0.830114 0.056 Uiso 1 1 calc GR . . . .
C31 C 1.0207(6) 0.0204(6) 0.6727(3) 0.0200(14) Uani 1 1 d . . . . .
H31A H 1.017611 -0.060462 0.668603 0.024 Uiso 1 1 calc R . . . .
H31B H 0.980494 0.073612 0.638813 0.024 Uiso 1 1 calc R . . . .
C32 C 1.1537(7) 0.0327(7) 0.6621(4) 0.0366(19) Uani 1 1 d . . . . .
H32A H 1.191364 0.013701 0.620105 0.055 Uiso 1 1 calc GR . . . .
H32B H 1.195009 -0.021003 0.694758 0.055 Uiso 1 1 calc GR . . . .
H32C H 1.157909 0.113107 0.664649 0.055 Uiso 1 1 calc GR . . . .
C33 C 0.4082(6) 0.0899(6) 0.8393(3) 0.0244(16) Uani 1 1 d . . . . .
H33A H 0.388449 0.134165 0.797877 0.029 Uiso 1 1 calc R . . . .
H33B H 0.413730 0.006116 0.837652 0.029 Uiso 1 1 calc R . . . .
C34 C 0.3055(7) 0.1279(7) 0.8914(4) 0.038(2) Uani 1 1 d . . . . .
H34A H 0.230704 0.118052 0.880659 0.057 Uiso 1 1 calc GR . . . .
H34B H 0.300523 0.210098 0.894586 0.057 Uiso 1 1 calc GR . . . .
H34C H 0.320114 0.079585 0.932142 0.057 Uiso 1 1 calc GR . . . .
C35 C 0.5750(7) 0.0314(5) 0.9108(3) 0.0249(16) Uani 1 1 d . . . . .
H35A H 0.644528 0.057801 0.919364 0.030 Uiso 1 1 calc R . . . .
H35B H 0.510668 0.045812 0.946651 0.030 Uiso 1 1 calc R . . . .
C36 C 0.6090(8) -0.1011(6) 0.9090(3) 0.039(2) Uani 1 1 d . . . . .
H36A H 0.679249 -0.117642 0.877297 0.059 Uiso 1 1 calc GR . . . .
H36B H 0.542800 -0.127493 0.897660 0.059 Uiso 1 1 calc GR . . . .
H36C H 0.626367 -0.142325 0.950782 0.059 Uiso 1 1 calc GR . . . .
C37 C 0.7382(7) 0.5934(6) 0.8539(3) 0.0333(19) Uani 1 1 d . . . . .
H37A H 0.749062 0.558360 0.815212 0.050 Uiso 1 1 calc GR . . . .
H37B H 0.772574 0.663762 0.844595 0.050 Uiso 1 1 calc GR . . . .
H37C H 0.653219 0.614189 0.869441 0.050 Uiso 1 1 calc GR . . . .
C38 C 0.9768(7) 0.5026(7) 0.9057(4) 0.040(2) Uani 1 1 d . . . . .
H38A H 1.013807 0.461468 0.942922 0.060 Uiso 1 1 calc GR . . . .
H38B H 0.978967 0.585879 0.900433 0.060 Uiso 1 1 calc GR . . . .
H38C H 1.020357 0.470218 0.867862 0.060 Uiso 1 1 calc GR . . . .
C39 C 0.7400(7) 0.5337(6) 0.9962(3) 0.0326(18) Uani 1 1 d . . . . .
H39A H 0.657202 0.524269 1.003911 0.049 Uiso 1 1 calc GR . . . .
H39B H 0.742745 0.616052 0.994566 0.049 Uiso 1 1 calc GR . . . .
H39C H 0.781526 0.486363 1.030661 0.049 Uiso 1 1 calc GR . . . .
C40 C 0.8767(7) 0.0840(6) 0.9465(3) 0.0294(17) Uani 1 1 d . . . . .
H40A H 0.834796 0.085535 0.911003 0.044 Uiso 1 1 calc GR . . . .
H40B H 0.855423 0.023359 0.981287 0.044 Uiso 1 1 calc GR . . . .
H40C H 0.962560 0.066928 0.932633 0.044 Uiso 1 1 calc GR . . . .
C41 C 0.7030(8) 0.2238(8) 1.0410(4) 0.058(3) Uani 1 1 d . . . . .
H41A H 0.677495 0.299353 1.056370 0.086 Uiso 1 1 calc GR . . . .
H41B H 0.727037 0.162813 1.075962 0.086 Uiso 1 1 calc GR . . . .
H41C H 0.637107 0.205665 1.024828 0.086 Uiso 1 1 calc GR . . . .
C42 C 0.9637(8) 0.2408(7) 1.0135(4) 0.050(3) Uani 1 1 d . . . . .
H42A H 1.034840 0.239390 0.981690 0.075 Uiso 1 1 calc GR . . . .
H42B H 0.977420 0.174363 1.047461 0.075 Uiso 1 1 calc GR . . . .
H42C H 0.946100 0.313792 1.031411 0.075 Uiso 1 1 calc GR . . . .
C43 C 0.4284(7) 0.2649(7) 0.5175(4) 0.040(2) Uani 1 1 d . . . . .
H43A H 0.430953 0.348068 0.512488 0.060 Uiso 1 1 calc GR . . . .
H43B H 0.345567 0.255393 0.525613 0.060 Uiso 1 1 calc GR . . . .
H43C H 0.468111 0.233771 0.478680 0.060 Uiso 1 1 calc GR . . . .
C44 C 0.5062(7) 0.0217(6) 0.5901(4) 0.0323(18) Uani 1 1 d . . . . .
H44A H 0.545586 -0.003187 0.549570 0.048 Uiso 1 1 calc GR . . . .
H44B H 0.423989 0.010187 0.597699 0.048 Uiso 1 1 calc GR . . . .
H44C H 0.548342 -0.024848 0.624422 0.048 Uiso 1 1 calc GR . . . .
C45 C 0.4057(6) 0.2388(6) 0.6593(3) 0.0280(17) Uani 1 1 d . . . . .
H45A H 0.452015 0.229786 0.693976 0.042 Uiso 1 1 calc GR . . . .
H45B H 0.342265 0.193890 0.672876 0.042 Uiso 1 1 calc GR . . . .
H45C H 0.370827 0.321499 0.647869 0.042 Uiso 1 1 calc GR . . . .
C46 C 0.7181(7) 0.2371(7) 0.4412(3) 0.039(2) Uani 1 1 d . . . . .
H46A H 0.665403 0.190915 0.431602 0.058 Uiso 1 1 calc GR . . . .
H46B H 0.789277 0.233033 0.409299 0.058 Uiso 1 1 calc GR . . . .
H46C H 0.676617 0.318556 0.440528 0.058 Uiso 1 1 calc GR . . . .
C47 C 0.8946(7) 0.2414(6) 0.5272(3) 0.0305(17) Uani 1 1 d . . . . .
H47A H 0.878801 0.324560 0.509602 0.046 Uiso 1 1 calc GR . . . .
H47B H 0.965415 0.201219 0.502459 0.046 Uiso 1 1 calc GR . . . .
H47C H 0.907610 0.232478 0.571423 0.046 Uiso 1 1 calc GR . . . .
C48 C 0.8227(7) 0.0128(6) 0.5232(3) 0.0344(19) Uani 1 1 d . . . . .
H48A H 0.856938 -0.021370 0.562144 0.052 Uiso 1 1 calc GR . . . .
H48B H 0.883974 0.001525 0.486347 0.052 Uiso 1 1 calc GR . . . .
H48C H 0.757789 -0.025467 0.520784 0.052 Uiso 1 1 calc GR . . . .

loop_
_atom_site_aniso_label
_atom_site_aniso_U_11
_atom_site_aniso_U_22
_atom_site_aniso_U_33
_atom_site_aniso_U_23
_atom_site_aniso_U_13
_atom_site_aniso_U_12
Eu1 0.0193(2) 0.01475(17) 0.00795(15) -0.00065(11) -0.00079(13) -0.00526(14)
Eu2 0.0183(2) 0.01536(17) 0.00856(15) -0.00074(12) -0.00092(13) -0.00475(14)
Si1 0.0278(12) 0.0299(10) 0.0141(9) -0.0075(8) 0.0000(8) -0.0091(9)
Si2 0.0376(13) 0.0295(11) 0.0135(9) -0.0041(8) -0.0073(9) -0.0048(10)
Si3 0.0243(11) 0.0232(9) 0.0148(9) -0.0036(7) -0.0047(8) -0.0049(8)
Si4 0.0250(11) 0.0230(9) 0.0129(9) -0.0028(7) -0.0026(8) -0.0062(8)
N1 0.018(3) 0.017(3) 0.008(2) 0.002(2) 0.002(2) -0.007(2)
N2 0.017(3) 0.013(3) 0.012(3) -0.002(2) 0.000(2) -0.002(2)
N3 0.016(3) 0.013(2) 0.010(2) -0.0020(19) 0.001(2) 0.000(2)
N4 0.019(3) 0.012(2) 0.009(2) 0.0021(19) 0.006(2) -0.006(2)
N5 0.023(3) 0.034(3) 0.010(3) -0.001(2) -0.005(2) -0.009(3)
N6 0.028(3) 0.026(3) 0.006(2) 0.000(2) -0.002(2) -0.008(3)
C1 0.014(4) 0.020(3) 0.016(3) 0.000(2) 0.003(3) -0.006(3)
C2 0.027(4) 0.018(3) 0.012(3) 0.002(2) 0.001(3) -0.006(3)
C3 0.019(4) 0.020(3) 0.015(3) -0.003(3) 0.006(3) -0.004(3)
C4 0.016(4) 0.017(3) 0.009(3) 0.001(2) 0.002(2) -0.006(3)
C5 0.017(4) 0.017(3) 0.013(3) 0.000(2) 0.003(2) -0.002(3)
C6 0.011(4) 0.015(3) 0.020(3) 0.001(2) -0.001(3) -0.003(3)
C7 0.022(4) 0.018(3) 0.015(3) -0.001(2) -0.002(3) -0.003(3)
C8 0.029(4) 0.019(3) 0.008(3) 0.004(2) 0.000(3) -0.004(3)
C9 0.022(4) 0.013(3) 0.008(3) -0.001(2) 0.002(2) -0.006(3)
C10 0.022(4) 0.012(3) 0.021(3) -0.002(2) 0.007(3) -0.007(3)
C11 0.019(4) 0.016(3) 0.012(3) -0.004(2) 0.005(3) -0.007(3)
C12 0.020(4) 0.022(3) 0.019(3) -0.001(3) -0.002(3) -0.012(3)
C13 0.020(4) 0.027(4) 0.015(3) 0.002(3) -0.007(3) -0.006(3)
C14 0.016(4) 0.018(3) 0.014(3) -0.001(2) -0.004(3) 0.000(3)
C15 0.022(4) 0.010(3) 0.023(4) -0.001(2) -0.002(3) -0.001(3)
C16 0.014(4) 0.014(3) 0.011(3) -0.001(2) 0.002(2) -0.002(3)
C17 0.035(4) 0.012(3) 0.012(3) -0.001(2) -0.002(3) -0.005(3)
C18 0.016(4) 0.019(3) 0.021(3) 0.005(3) -0.005(3) -0.007(3)
C19 0.017(4) 0.006(3) 0.012(3) 0.004(2) -0.002(2) -0.005(2)
C20 0.024(4) 0.018(3) 0.015(3) -0.001(2) 0.006(3) -0.011(3)
C21 0.024(4) 0.019(3) 0.020(3) 0.000(3) -0.001(3) -0.003(3)
C22 0.019(4) 0.039(4) 0.035(4) -0.005(3) 0.006(3) -0.008(3)
C23 0.022(4) 0.015(3) 0.019(3) -0.001(2) 0.001(3) -0.006(3)
C24 0.044(5) 0.017(3) 0.030(4) -0.003(3) -0.009(4) -0.004(3)
C25 0.023(4) 0.023(4) 0.033(4) -0.006(3) 0.009(3) -0.010(3)
C26 0.058(6) 0.015(4) 0.058(6) -0.004(4) 0.002(5) -0.007(4)
C27 0.028(4) 0.020(3) 0.016(3) 0.001(3) 0.003(3) -0.005(3)
C28 0.027(5) 0.041(4) 0.028(4) 0.004(3) 0.005(3) -0.002(4)
C29 0.029(4) 0.025(4) 0.022(4) 0.001(3) -0.003(3) 0.003(3)
C30 0.049(6) 0.018(4) 0.039(5) -0.003(3) -0.011(4) 0.007(4)
C31 0.020(4) 0.018(3) 0.022(3) -0.002(3) -0.001(3) -0.006(3)
C32 0.025(5) 0.050(5) 0.034(4) -0.018(4) 0.006(3) -0.005(4)
C33 0.023(4) 0.028(4) 0.022(4) 0.004(3) -0.001(3) -0.014(3)
C34 0.027(5) 0.052(5) 0.035(5) -0.010(4) 0.007(4) -0.015(4)
C35 0.035(5) 0.021(3) 0.017(3) 0.002(3) 0.001(3) -0.009(3)
C36 0.063(6) 0.018(4) 0.027(4) 0.008(3) -0.002(4) 0.000(4)
C37 0.044(5) 0.034(4) 0.027(4) -0.004(3) -0.010(4) -0.017(4)
C38 0.035(5) 0.061(5) 0.035(4) -0.028(4) 0.000(4) -0.019(4)
C39 0.039(5) 0.036(4) 0.022(4) -0.008(3) 0.003(3) -0.008(4)
C40 0.035(5) 0.030(4) 0.024(4) -0.007(3) -0.003(3) -0.006(3)
C41 0.071(7) 0.067(6) 0.016(4) 0.009(4) 0.007(4) 0.003(5)
C42 0.083(7) 0.032(4) 0.041(5) -0.001(4) -0.038(5) -0.006(5)
C43 0.034(5) 0.057(5) 0.028(4) -0.002(4) -0.015(4) -0.005(4)
C44 0.025(5) 0.037(4) 0.038(4) -0.014(3) -0.004(3) -0.007(4)
C45 0.022(4) 0.030(4) 0.034(4) -0.008(3) -0.004(3) -0.006(3)
C46 0.037(5) 0.058(5) 0.015(4) 0.003(3) -0.002(3) -0.007(4)
C47 0.035(5) 0.027(4) 0.028(4) 0.001(3) -0.006(3) -0.004(3)
C48 0.040(5) 0.033(4) 0.027(4) -0.013(3) 0.011(3) -0.006(4)

loop_
_atom_type_symbol
_atom_type_description
_atom_type_scat_dispersion_real
_atom_type_scat_dispersion_imag
_atom_type_scat_source
C C 0.0033 0.0016 'International Tables Vol C Tables 4.2.6.8 and 6.1.1.4'
H H 0.0000 0.0000 'International Tables Vol C Tables 4.2.6.8 and 6.1.1.4'
Eu Eu -0.1578 3.6682 'International Tables Vol C Tables 4.2.6.8 and 6.1.1.4'
N N 0.0061 0.0033 'International Tables Vol C Tables 4.2.6.8 and 6.1.1.4'
Si Si 0.0817 0.0704 'International Tables Vol C Tables 4.2.6.8 and 6.1.1.4'

loop_
_exptl_crystal_face_index_h
_exptl_crystal_face_index_k
_exptl_crystal_face_index_l
_exptl_crystal_face_perp_dist
10 12 22 0.0213
-10 -12 -22 0.0213
-5 -8 21 0.0715
5 8 -21 0.0715
-7 13 4 0.0284
7 -13 -4 0.0094
-15 -2 -16 0.0231
15 2 16 0.0191

loop_
_geom_angle_atom_site_label_1
_geom_angle_atom_site_label_2
_geom_angle_atom_site_label_3
_geom_angle
_geom_angle_site_symmetry_1
_geom_angle_site_symmetry_3
_geom_angle_publ_flag
N1 Eu1 N3 100.63(15) . . ?
N1 Eu1 C1 28.88(15) . . ?
N1 Eu1 C2 47.39(16) . . ?
N1 Eu1 C3 47.02(16) . . ?
N1 Eu1 C4 28.54(15) . . ?
N1 Eu1 C11 116.90(16) . . ?
N1 Eu1 C12 144.32(15) . . ?
N1 Eu1 C14 115.52(16) . . ?
N2 Eu1 N1 67.51(15) . . ?
N2 Eu1 N3 67.28(15) . . ?
N2 Eu1 N4 104.16(15) . . ?
N2 Eu1 C1 60.75(17) . . ?
N2 Eu1 C2 84.79(17) . . ?
N2 Eu1 C3 106.22(17) . . ?
N2 Eu1 C4 96.03(17) . . ?
N2 Eu1 C11 95.75(16) . . ?
N2 Eu1 C12 103.41(17) . . ?
N2 Eu1 C14 58.49(17) . . ?
N3 Eu1 C1 117.68(17) . . ?
N3 Eu1 C2 145.15(16) . . ?
N3 Eu1 C3 142.05(16) . . ?
N3 Eu1 C4 114.62(15) . . ?
N3 Eu1 C11 28.71(15) . . ?
N3 Eu1 C12 46.99(16) . . ?
N3 Eu1 C14 28.23(14) . . ?
N4 Eu1 N1 66.92(14) . . ?
N4 Eu1 N3 65.88(15) . . ?
N4 Eu1 C1 95.58(16) . . ?
N4 Eu1 C2 103.77(16) . . ?
N4 Eu1 C3 80.89(16) . . ?
N4 Eu1 C4 57.96(16) . . ?
N4 Eu1 C11 59.16(17) . . ?
N4 Eu1 C12 83.38(16) . . ?
N4 Eu1 C14 94.05(16) . . ?
N5 Eu1 N1 129.28(18) . . ?
N5 Eu1 N2 123.94(17) . . ?
N5 Eu1 N3 129.95(18) . . ?
N5 Eu1 N4 131.90(17) . . ?
N5 Eu1 C1 107.24(19) . . ?
N5 Eu1 C2 82.60(19) . . ?
N5 Eu1 C3 85.76(19) . . ?
N5 Eu1 C4 112.20(19) . . ?
N5 Eu1 C11 110.94(19) . . ?
N5 Eu1 C12 85.16(18) . . ?
N5 Eu1 C14 109.65(18) . . ?
C1 Eu1 C2 27.64(17) . . ?
C1 Eu1 C3 45.63(17) . . ?
C1 Eu1 C4 45.60(17) . . ?
C1 Eu1 C11 141.80(18) . . ?
C1 Eu1 C12 163.48(18) . . ?
C1 Eu1 C14 119.02(18) . . ?
C2 Eu1 C3 28.15(16) . . ?
C2 Eu1 C12 167.66(17) . . ?
C4 Eu1 C2 45.81(16) . . ?
C4 Eu1 C3 27.45(16) . . ?
C4 Eu1 C12 140.07(16) . . ?
C4 Eu1 C14 138.14(17) . . ?
C11 Eu1 C2 162.59(17) . . ?
C11 Eu1 C3 138.20(17) . . ?
C11 Eu1 C4 117.03(17) . . ?
C11 Eu1 C12 27.53(16) . . ?
C11 Eu1 C14 44.99(17) . . ?
C12 Eu1 C3 149.04(17) . . ?
C14 Eu1 C2 142.30(17) . . ?
C14 Eu1 C3 162.43(18) . . ?
C14 Eu1 C12 44.92(17) . . ?
N1 Eu2 N2 65.65(15) . . ?
N1 Eu2 N4 66.47(14) . . ?
N1 Eu2 C6 59.47(16) . . ?
N1 Eu2 C7 83.25(16) . . ?
N1 Eu2 C8 105.04(16) . . ?
N1 Eu2 C9 94.88(16) . . ?
N1 Eu2 C16 94.67(16) . . ?
N1 Eu2 C17 101.99(16) . . ?
N1 Eu2 C19 57.02(15) . . ?
N2 Eu2 C6 115.74(16) . . ?
N2 Eu2 C7 143.22(16) . . ?
N2 Eu2 C8 142.51(16) . . ?
N2 Eu2 C9 114.96(16) . . ?
N2 Eu2 C16 29.25(15) . . ?
N2 Eu2 C17 47.45(15) . . ?
N2 Eu2 C19 28.15(15) . . ?
N3 Eu2 N1 103.85(15) . . ?
N3 Eu2 N2 66.99(14) . . ?
N3 Eu2 N4 67.01(15) . . ?
N3 Eu2 C6 95.93(16) . . ?
N3 Eu2 C7 104.66(17) . . ?
N3 Eu2 C8 81.63(16) . . ?
N3 Eu2 C9 58.60(16) . . ?
N3 Eu2 C16 59.94(16) . . ?
N3 Eu2 C17 84.89(17) . . ?
N3 Eu2 C19 95.09(15) . . ?
N4 Eu2 N2 99.53(14) . . ?
N4 Eu2 C6 29.11(16) . . ?
N4 Eu2 C7 47.73(16) . . ?
N4 Eu2 C8 47.29(15) . . ?
N4 Eu2 C9 28.48(15) . . ?
N4 Eu2 C16 116.63(16) . . ?
N4 Eu2 C17 144.42(16) . . ?
N4 Eu2 C19 113.87(15) . . ?
N6 Eu2 N1 133.74(18) . . ?
N6 Eu2 N2 127.75(16) . . ?
N6 Eu2 N3 122.31(18) . . ?
N6 Eu2 N4 132.36(16) . . ?
N6 Eu2 C6 113.96(18) . . ?
N6 Eu2 C7 87.74(18) . . ?
N6 Eu2 C8 85.91(17) . . ?
N6 Eu2 C9 110.71(17) . . ?
N6 Eu2 C16 105.06(18) . . ?
N6 Eu2 C17 80.72(17) . . ?
N6 Eu2 C19 111.54(17) . . ?
C6 Eu2 C7 27.51(16) . . ?
C6 Eu2 C8 45.72(18) . . ?
C6 Eu2 C9 45.52(18) . . ?
C6 Eu2 C17 161.16(18) . . ?
C6 Eu2 C19 116.36(17) . . ?
C7 Eu2 C8 28.54(17) . . ?
C7 Eu2 C17 167.85(17) . . ?
C7 Eu2 C19 139.02(18) . . ?
C9 Eu2 C7 46.06(18) . . ?
C9 Eu2 C8 27.55(16) . . ?
C9 Eu2 C17 142.63(18) . . ?
C9 Eu2 C19 137.61(16) . . ?
C16 Eu2 C6 140.94(17) . . ?
C16 Eu2 C7 163.60(18) . . ?
C16 Eu2 C8 140.16(18) . . ?
C16 Eu2 C9 118.33(18) . . ?
C16 Eu2 C17 28.12(17) . . ?
C16 Eu2 C19 45.47(17) . . ?
C17 Eu2 C8 151.98(18) . . ?
C17 Eu2 C19 44.97(17) . . ?
C19 Eu2 C8 160.63(17) . . ?
N5 Si1 Eu1 36.47(16) . . ?
N5 Si1 C37 109.7(3) . . ?
N5 Si1 C38 112.8(3) . . ?
N5 Si1 C39 113.9(3) . . ?
C37 Si1 Eu1 74.7(2) . . ?
C37 Si1 C38 107.5(4) . . ?
C38 Si1 Eu1 115.8(2) . . ?
C39 Si1 Eu1 134.8(3) . . ?
C39 Si1 C37 105.1(3) . . ?
C39 Si1 C38 107.4(3) . . ?
N5 Si2 Eu1 31.67(18) . . ?
N5 Si2 C40 110.1(3) . . ?
N5 Si2 C41 113.7(3) . . ?
N5 Si2 C42 114.0(3) . . ?
C40 Si2 Eu1 80.5(2) . . ?
C40 Si2 C41 107.5(4) . . ?
C40 Si2 C42 104.6(4) . . ?
C41 Si2 Eu1 114.4(3) . . ?
C42 Si2 Eu1 135.3(3) . . ?
C42 Si2 C41 106.4(4) . . ?
N6 Si3 Eu2 37.67(17) . . ?
N6 Si3 C43 115.9(3) . . ?
N6 Si3 C44 112.7(3) . . ?
N6 Si3 C45 108.2(3) . . ?
C43 Si3 Eu2 133.5(3) . . ?
C43 Si3 C45 103.4(3) . . ?
C44 Si3 Eu2 119.0(2) . . ?
C44 Si3 C43 106.4(3) . . ?
C44 Si3 C45 109.6(3) . . ?
C45 Si3 Eu2 71.5(2) . . ?
N6 Si4 Eu2 31.89(17) . . ?
N6 Si4 C46 114.2(3) . . ?
N6 Si4 C47 110.5(3) . . ?
N6 Si4 C48 114.1(3) . . ?
C46 Si4 Eu2 135.8(3) . . ?
C47 Si4 Eu2 80.6(2) . . ?
C47 Si4 C46 105.3(3) . . ?
C47 Si4 C48 106.2(3) . . ?
C48 Si4 Eu2 114.4(2) . . ?
C48 Si4 C46 105.9(3) . . ?
Eu2 N1 Eu1 77.41(14) . . ?
C1 N1 Eu1 79.8(3) . . ?
C1 N1 Eu2 124.7(4) . . ?
C1 N1 C4 105.7(5) . . ?
C4 N1 Eu1 82.3(3) . . ?
C4 N1 Eu2 120.1(4) . . ?
Eu1 N2 Eu2 78.31(12) . . ?
C16 N2 Eu1 123.6(4) . . ?
C16 N2 Eu2 77.5(3) . . ?
C19 N2 Eu1 121.4(4) . . ?
C19 N2 Eu2 83.1(3) . . ?
C19 N2 C16 105.1(5) . . ?
Eu2 N3 Eu1 78.10(14) . . ?
C11 N3 Eu1 80.0(3) . . ?
C11 N3 Eu2 124.2(4) . . ?
C14 N3 Eu1 82.6(3) . . ?
C14 N3 Eu2 121.9(4) . . ?
C14 N3 C11 105.0(5) . . ?
Eu1 N4 Eu2 77.99(12) . . ?
C6 N4 Eu1 123.2(4) . . ?
C6 N4 Eu2 79.6(3) . . ?
C9 N4 Eu1 122.5(4) . . ?
C9 N4 Eu2 82.2(3) . . ?
C9 N4 C6 105.0(5) . . ?
Si1 N5 Eu1 116.7(3) . . ?
Si2 N5 Eu1 124.9(3) . . ?
Si2 N5 Si1 118.3(3) . . ?
Si3 N6 Eu2 114.8(3) . . ?
Si3 N6 Si4 120.1(3) . . ?
Si4 N6 Eu2 124.4(3) . . ?
N1 C1 Eu1 71.3(3) . . ?
N1 C1 C20 116.5(5) . . ?
C2 C1 Eu1 80.4(4) . . ?
C2 C1 N1 111.0(5) . . ?
C2 C1 C20 132.4(6) . . ?
C20 C1 Eu1 117.1(4) . . ?
Eu1 C2 H2 126.2 . . ?
C1 C2 Eu1 72.0(4) . . ?
C1 C2 H2 126.2 . . ?
C1 C2 C3 106.3(5) . . ?
C3 C2 Eu1 77.5(4) . . ?
C3 C2 H2 126.2 . . ?
Eu1 C3 H3 126.4 . . ?
C2 C3 Eu1 74.4(4) . . ?
C2 C3 H3 126.4 . . ?
C4 C3 Eu1 72.9(4) . . ?
C4 C3 C2 106.4(5) . . ?
C4 C3 H3 126.4 . . ?
N1 C4 Eu1 69.1(3) . . ?
N1 C4 C3 110.2(5) . . ?
N1 C4 C5 116.5(5) . . ?
C3 C4 Eu1 79.7(4) . . ?
C3 C4 C5 133.1(6) . . ?
C5 C4 Eu1 121.2(4) . . ?
C4 C5 C6 103.8(5) . . ?
C4 C5 C21 109.6(5) . . ?
C4 C5 C23 111.4(5) . . ?
C6 C5 C21 111.4(5) . . ?
C6 C5 C23 109.4(5) . . ?
C23 C5 C21 111.0(5) . . ?
N4 C6 Eu2 71.3(3) . . ?
N4 C6 C5 115.3(5) . . ?
C5 C6 Eu2 120.0(4) . . ?
C7 C6 Eu2 79.7(4) . . ?
C7 C6 N4 111.5(6) . . ?
C7 C6 C5 132.9(6) . . ?
Eu2 C7 H7 126.3 . . ?
C6 C7 Eu2 72.8(3) . . ?
C6 C7 H7 126.3 . . ?
C6 C7 C8 105.9(6) . . ?
C8 C7 Eu2 77.0(3) . . ?
C8 C7 H7 126.3 . . ?
Eu2 C8 H8 126.3 . . ?
C7 C8 Eu2 74.5(3) . . ?
C7 C8 H8 126.3 . . ?
C9 C8 Eu2 73.8(3) . . ?
C9 C8 C7 106.3(6) . . ?
C9 C8 H8 126.3 . . ?
N4 C9 Eu2 69.3(3) . . ?
N4 C9 C8 110.5(6) . . ?
N4 C9 C10 115.0(5) . . ?
C8 C9 Eu2 78.7(4) . . ?
C8 C9 C10 134.4(6) . . ?
C10 C9 Eu2 120.0(4) . . ?
C9 C10 C25 109.7(5) . . ?
C9 C10 C27 112.1(5) . . ?
C11 C10 C9 104.3(5) . . ?
C11 C10 C25 110.4(5) . . ?
C11 C10 C27 109.7(5) . . ?
C27 C10 C25 110.5(5) . . ?
N3 C11 Eu1 71.3(3) . . ?
N3 C11 C10 116.1(5) . . ?
C10 C11 Eu1 118.4(4) . . ?
C12 C11 Eu1 79.9(4) . . ?
C12 C11 N3 110.2(5) . . ?
C12 C11 C10 133.5(6) . . ?
Eu1 C12 H12 125.9 . . ?
C11 C12 Eu1 72.5(4) . . ?
C11 C12 H12 125.9 . . ?
C11 C12 C13 106.8(5) . . ?
C13 C12 Eu1 77.6(4) . . ?
C13 C12 H12 125.9 . . ?
Eu1 C13 H13 117.1 . . ?
C12 C13 Eu1 74.6(4) . . ?
C12 C13 H13 126.8 . . ?
C14 C13 Eu1 73.7(4) . . ?
C14 C13 C12 106.3(5) . . ?
C14 C13 H13 126.8 . . ?
N3 C14 Eu1 69.2(3) . . ?
N3 C14 C15 115.7(5) . . ?
C13 C14 Eu1 79.4(4) . . ?
C13 C14 N3 110.9(5) . . ?
C13 C14 C15 133.3(6) . . ?
C15 C14 Eu1 118.9(4) . . ?
C14 C15 C29 112.3(5) . . ?
C14 C15 C31 108.2(5) . . ?
C16 C15 C14 103.8(5) . . ?
C16 C15 C29 111.2(5) . . ?
C16 C15 C31 110.7(5) . . ?
C29 C15 C31 110.4(5) . . ?
N2 C16 Eu2 73.2(3) . . ?
N2 C16 C15 116.8(5) . . ?
C15 C16 Eu2 118.7(4) . . ?
C17 C16 Eu2 80.3(3) . . ?
C17 C16 N2 109.5(6) . . ?
C17 C16 C15 133.2(6) . . ?
Eu2 C17 H17 125.9 . . ?
C16 C17 Eu2 71.6(3) . . ?
C16 C17 H17 125.9 . . ?
C16 C17 C18 106.8(6) . . ?
C18 C17 Eu2 78.9(3) . . ?
C18 C17 H17 125.9 . . ?
Eu2 C18 H18 117.8 . . ?
C17 C18 Eu2 73.3(3) . . ?
C17 C18 H18 126.5 . . ?
C19 C18 Eu2 74.5(3) . . ?
C19 C18 C17 106.9(6) . . ?
C19 C18 H18 126.5 . . ?
N2 C19 Eu2 68.7(3) . . ?
N2 C19 C20 115.9(5) . . ?
C18 C19 Eu2 78.9(3) . . ?
C18 C19 N2 111.2(6) . . ?
C18 C19 C20 132.7(6) . . ?
C20 C19 Eu2 121.2(4) . . ?
C1 C20 C33 110.3(5) . . ?
C1 C20 C35 110.3(5) . . ?
C19 C20 C1 104.1(5) . . ?
C19 C20 C33 112.2(5) . . ?
C19 C20 C35 108.4(5) . . ?
C33 C20 C35 111.3(5) . . ?
C5 C21 H21A 108.7 . . ?
C5 C21 H21B 108.7 . . ?
H21A C21 H21B 107.6 . . ?
C22 C21 C5 114.1(6) . . ?
C22 C21 H21A 108.7 . . ?
C22 C21 H21B 108.7 . . ?
C21 C22 H22A 109.5 . . ?
C21 C22 H22B 109.5 . . ?
C21 C22 H22C 109.5 . . ?
H22A C22 H22B 109.5 . . ?
H22A C22 H22C 109.5 . . ?
H22B C22 H22C 109.5 . . ?
C5 C23 H23A 108.4 . . ?
C5 C23 H23B 108.4 . . ?
H23A C23 H23B 107.5 . . ?
C24 C23 C5 115.3(5) . . ?
C24 C23 H23A 108.4 . . ?
C24 C23 H23B 108.4 . . ?
C23 C24 H24A 109.5 . . ?
C23 C24 H24B 109.5 . . ?
C23 C24 H24C 109.5 . . ?
H24A C24 H24B 109.5 . . ?
H24A C24 H24C 109.5 . . ?
H24B C24 H24C 109.5 . . ?
C10 C25 H25A 108.7 . . ?
C10 C25 H25B 108.7 . . ?
H25A C25 H25B 107.6 . . ?
C26 C25 C10 114.2(6) . . ?
C26 C25 H25A 108.7 . . ?
C26 C25 H25B 108.7 . . ?
C25 C26 H26A 109.5 . . ?
C25 C26 H26B 109.5 . . ?
C25 C26 H26C 109.5 . . ?
H26A C26 H26B 109.5 . . ?
H26A C26 H26C 109.5 . . ?
H26B C26 H26C 109.5 . . ?
C10 C27 H27A 108.6 . . ?
C10 C27 H27B 108.6 . . ?
C10 C27 C28 114.5(6) . . ?
H27A C27 H27B 107.6 . . ?
C28 C27 H27A 108.6 . . ?
C28 C27 H27B 108.6 . . ?
C27 C28 H28A 109.5 . . ?
C27 C28 H28B 109.5 . . ?
C27 C28 H28C 109.5 . . ?
H28A C28 H28B 109.5 . . ?
H28A C28 H28C 109.5 . . ?
H28B C28 H28C 109.5 . . ?
C15 C29 H29A 108.4 . . ?
C15 C29 H29B 108.4 . . ?
H29A C29 H29B 107.4 . . ?
C30 C29 C15 115.6(6) . . ?
C30 C29 H29A 108.4 . . ?
C30 C29 H29B 108.4 . . ?
C29 C30 H30A 109.5 . . ?
C29 C30 H30B 109.5 . . ?
C29 C30 H30C 109.5 . . ?
H30A C30 H30B 109.5 . . ?
H30A C30 H30C 109.5 . . ?
H30B C30 H30C 109.5 . . ?
C15 C31 H31A 108.7 . . ?
C15 C31 H31B 108.7 . . ?
H31A C31 H31B 107.6 . . ?
C32 C31 C15 114.4(5) . . ?
C32 C31 H31A 108.7 . . ?
C32 C31 H31B 108.7 . . ?
C31 C32 H32A 109.5 . . ?
C31 C32 H32B 109.5 . . ?
C31 C32 H32C 109.5 . . ?
H32A C32 H32B 109.5 . . ?
H32A C32 H32C 109.5 . . ?
H32B C32 H32C 109.5 . . ?
C20 C33 H33A 108.5 . . ?
C20 C33 H33B 108.5 . . ?
H33A C33 H33B 107.5 . . ?
C34 C33 C20 115.2(6) . . ?
C34 C33 H33A 108.5 . . ?
C34 C33 H33B 108.5 . . ?
C33 C34 H34A 109.5 . . ?
C33 C34 H34B 109.5 . . ?
C33 C34 H34C 109.5 . . ?
H34A C34 H34B 109.5 . . ?
H34A C34 H34C 109.5 . . ?
H34B C34 H34C 109.5 . . ?
C20 C35 H35A 108.6 . . ?
C20 C35 H35B 108.6 . . ?
H35A C35 H35B 107.5 . . ?
C36 C35 C20 114.8(6) . . ?
C36 C35 H35A 108.6 . . ?
C36 C35 H35B 108.6 . . ?
C35 C36 H36A 109.5 . . ?
C35 C36 H36B 109.5 . . ?
C35 C36 H36C 109.5 . . ?
H36A C36 H36B 109.5 . . ?
H36A C36 H36C 109.5 . . ?
H36B C36 H36C 109.5 . . ?
Si1 C37 H37A 109.5 . . ?
Si1 C37 H37B 109.5 . . ?
Si1 C37 H37C 109.5 . . ?
H37A C37 H37B 109.5 . . ?
H37A C37 H37C 109.5 . . ?
H37B C37 H37C 109.5 . . ?
Si1 C38 H38A 109.5 . . ?
Si1 C38 H38B 109.5 . . ?
Si1 C38 H38C 109.5 . . ?
H38A C38 H38B 109.5 . . ?
H38A C38 H38C 109.5 . . ?
H38B C38 H38C 109.5 . . ?
Si1 C39 H39A 109.5 . . ?
Si1 C39 H39B 109.5 . . ?
Si1 C39 H39C 109.5 . . ?
H39A C39 H39B 109.5 . . ?
H39A C39 H39C 109.5 . . ?
H39B C39 H39C 109.5 . . ?
Si2 C40 H40A 109.5 . . ?
Si2 C40 H40B 109.5 . . ?
Si2 C40 H40C 109.5 . . ?
H40A C40 H40B 109.5 . . ?
H40A C40 H40C 109.5 . . ?
H40B C40 H40C 109.5 . . ?
Si2 C41 H41A 109.5 . . ?
Si2 C41 H41B 109.5 . . ?
Si2 C41 H41C 109.5 . . ?
H41A C41 H41B 109.5 . . ?
H41A C41 H41C 109.5 . . ?
H41B C41 H41C 109.5 . . ?
Si2 C42 H42A 109.5 . . ?
Si2 C42 H42B 109.5 . . ?
Si2 C42 H42C 109.5 . . ?
H42A C42 H42B 109.5 . . ?
H42A C42 H42C 109.5 . . ?
H42B C42 H42C 109.5 . . ?
Si3 C43 H43A 109.5 . . ?
Si3 C43 H43B 109.5 . . ?
Si3 C43 H43C 109.5 . . ?
H43A C43 H43B 109.5 . . ?
H43A C43 H43C 109.5 . . ?
H43B C43 H43C 109.5 . . ?
Si3 C44 H44A 109.5 . . ?
Si3 C44 H44B 109.5 . . ?
Si3 C44 H44C 109.5 . . ?
H44A C44 H44B 109.5 . . ?
H44A C44 H44C 109.5 . . ?
H44B C44 H44C 109.5 . . ?
Si3 C45 H45A 109.5 . . ?
Si3 C45 H45B 109.5 . . ?
Si3 C45 H45C 109.5 . . ?
H45A C45 H45B 109.5 . . ?
H45A C45 H45C 109.5 . . ?
H45B C45 H45C 109.5 . . ?
Si4 C46 H46A 109.5 . . ?
Si4 C46 H46B 109.5 . . ?
Si4 C46 H46C 109.5 . . ?
H46A C46 H46B 109.5 . . ?
H46A C46 H46C 109.5 . . ?
H46B C46 H46C 109.5 . . ?
Si4 C47 H47A 109.5 . . ?
Si4 C47 H47B 109.5 . . ?
Si4 C47 H47C 109.5 . . ?
H47A C47 H47B 109.5 . . ?
H47A C47 H47C 109.5 . . ?
H47B C47 H47C 109.5 . . ?
Si4 C48 H48A 109.5 . . ?
Si4 C48 H48B 109.5 . . ?
Si4 C48 H48C 109.5 . . ?
H48A C48 H48B 109.5 . . ?
H48A C48 H48C 109.5 . . ?
H48B C48 H48C 109.5 . . ?

loop_
_geom_bond_atom_site_label_1
_geom_bond_atom_site_label_2
_geom_bond_distance
_geom_bond_site_symmetry_2
_geom_bond_publ_flag
Eu1 N1 2.707(5) . ?
Eu1 N2 2.608(5) . ?
Eu1 N3 2.743(5) . ?
Eu1 N4 2.669(5) . ?
Eu1 N5 2.264(5) . ?
Eu1 C1 2.813(6) . ?
Eu1 C2 2.916(7) . ?
Eu1 C3 2.956(6) . ?
Eu1 C4 2.871(6) . ?
Eu1 C11 2.851(6) . ?
Eu1 C12 2.942(7) . ?
Eu1 C14 2.910(6) . ?
Eu2 N1 2.703(5) . ?
Eu2 N2 2.747(5) . ?
Eu2 N3 2.625(5) . ?
Eu2 N4 2.706(5) . ?
Eu2 N6 2.272(5) . ?
Eu2 C6 2.810(6) . ?
Eu2 C7 2.895(6) . ?
Eu2 C8 2.927(6) . ?
Eu2 C9 2.866(6) . ?
Eu2 C16 2.801(6) . ?
Eu2 C17 2.909(6) . ?
Eu2 C19 2.927(5) . ?
Si1 N5 1.718(6) . ?
Si1 C37 1.875(7) . ?
Si1 C38 1.875(7) . ?
Si1 C39 1.873(7) . ?
Si2 N5 1.714(5) . ?
Si2 C40 1.851(7) . ?
Si2 C41 1.861(8) . ?
Si2 C42 1.861(8) . ?
Si3 N6 1.716(6) . ?
Si3 C43 1.868(7) . ?
Si3 C44 1.864(7) . ?
Si3 C45 1.876(7) . ?
Si4 N6 1.728(6) . ?
Si4 C46 1.882(7) . ?
Si4 C47 1.854(7) . ?
Si4 C48 1.867(7) . ?
N1 C1 1.380(7) . ?
N1 C4 1.384(7) . ?
N2 C16 1.402(7) . ?
N2 C19 1.391(8) . ?
N3 C11 1.391(7) . ?
N3 C14 1.388(7) . ?
N4 C6 1.390(8) . ?
N4 C9 1.379(7) . ?
C1 C2 1.372(8) . ?
C1 C20 1.505(8) . ?
C2 H2 0.9800 . ?
C2 C3 1.429(8) . ?
C3 H3 0.9800 . ?
C3 C4 1.385(8) . ?
C4 C5 1.495(8) . ?
C5 C6 1.509(9) . ?
C5 C21 1.554(9) . ?
C5 C23 1.546(8) . ?
C6 C7 1.359(8) . ?
C7 H7 0.9800 . ?
C7 C8 1.435(9) . ?
C8 H8 0.9800 . ?
C8 C9 1.381(8) . ?
C9 C10 1.512(9) . ?
C10 C11 1.498(8) . ?
C10 C25 1.549(9) . ?
C10 C27 1.532(9) . ?
C11 C12 1.381(8) . ?
C12 H12 0.9800 . ?
C12 C13 1.420(8) . ?
C13 H13 0.9300 . ?
C13 C14 1.374(8) . ?
C14 C15 1.502(8) . ?
C15 C16 1.485(9) . ?
C15 C29 1.525(8) . ?
C15 C31 1.565(9) . ?
C16 C17 1.391(8) . ?
C17 H17 0.9800 . ?
C17 C18 1.418(9) . ?
C18 H18 0.9300 . ?
C18 C19 1.360(8) . ?
C19 C20 1.504(8) . ?
C20 C33 1.535(9) . ?
C20 C35 1.551(8) . ?
C21 H21A 0.9700 . ?
C21 H21B 0.9700 . ?
C21 C22 1.529(9) . ?
C22 H22A 0.9600 . ?
C22 H22B 0.9600 . ?
C22 H22C 0.9600 . ?
C23 H23A 0.9700 . ?
C23 H23B 0.9700 . ?
C23 C24 1.513(8) . ?
C24 H24A 0.9600 . ?
C24 H24B 0.9600 . ?
C24 H24C 0.9600 . ?
C25 H25A 0.9700 . ?
C25 H25B 0.9700 . ?
C25 C26 1.520(9) . ?
C26 H26A 0.9600 . ?
C26 H26B 0.9600 . ?
C26 H26C 0.9600 . ?
C27 H27A 0.9700 . ?
C27 H27B 0.9700 . ?
C27 C28 1.550(9) . ?
C28 H28A 0.9600 . ?
C28 H28B 0.9600 . ?
C28 H28C 0.9600 . ?
C29 H29A 0.9700 . ?
C29 H29B 0.9700 . ?
C29 C30 1.518(9) . ?
C30 H30A 0.9600 . ?
C30 H30B 0.9600 . ?
C30 H30C 0.9600 . ?
C31 H31A 0.9700 . ?
C31 H31B 0.9700 . ?
C31 C32 1.532(9) . ?
C32 H32A 0.9600 . ?
C32 H32B 0.9600 . ?
C32 H32C 0.9600 . ?
C33 H33A 0.9700 . ?
C33 H33B 0.9700 . ?
C33 C34 1.511(10) . ?
C34 H34A 0.9600 . ?
C34 H34B 0.9600 . ?
C34 H34C 0.9600 . ?
C35 H35A 0.9700 . ?
C35 H35B 0.9700 . ?
C35 C36 1.510(9) . ?
C36 H36A 0.9600 . ?
C36 H36B 0.9600 . ?
C36 H36C 0.9600 . ?
C37 H37A 0.9600 . ?
C37 H37B 0.9600 . ?
C37 H37C 0.9600 . ?
C38 H38A 0.9600 . ?
C38 H38B 0.9600 . ?
C38 H38C 0.9600 . ?
C39 H39A 0.9600 . ?
C39 H39B 0.9600 . ?
C39 H39C 0.9600 . ?
C40 H40A 0.9600 . ?
C40 H40B 0.9600 . ?
C40 H40C 0.9600 . ?
C41 H41A 0.9600 . ?
C41 H41B 0.9600 . ?
C41 H41C 0.9600 . ?
C42 H42A 0.9600 . ?
C42 H42B 0.9600 . ?
C42 H42C 0.9600 . ?
C43 H43A 0.9600 . ?
C43 H43B 0.9600 . ?
C43 H43C 0.9600 . ?
C44 H44A 0.9600 . ?
C44 H44B 0.9600 . ?
C44 H44C 0.9600 . ?
C45 H45A 0.9600 . ?
C45 H45B 0.9600 . ?
C45 H45C 0.9600 . ?
C46 H46A 0.9600 . ?
C46 H46B 0.9600 . ?
C46 H46C 0.9600 . ?
C47 H47A 0.9600 . ?
C47 H47B 0.9600 . ?
C47 H47C 0.9600 . ?
C48 H48A 0.9600 . ?
C48 H48B 0.9600 . ?
C48 H48C 0.9600 . ?

loop_
_twin_individual_id
_twin_individual_mass_fraction_refined
1 0.8601(18)
2 0.1399(18)

loop_
_exptl_oxdiff_crystal_face_indexfrac_h
_exptl_oxdiff_crystal_face_indexfrac_k
_exptl_oxdiff_crystal_face_indexfrac_l
_exptl_oxdiff_crystal_face_x
_exptl_oxdiff_crystal_face_y
_exptl_oxdiff_crystal_face_z
10.0000 12.0000 21.9999 -0.8179 -0.3295 -0.5266
-10.0000 -12.0000 -21.9999 0.8179 0.3295 0.5266
-5.0000 -8.0000 20.9999 -0.4957 -0.1569 0.8498
5.0000 8.0000 -20.9999 0.4957 0.1569 -0.8498
-7.0000 13.0000 4.0000 0.1746 -0.9520 -0.2991
7.0000 -13.0000 -4.0000 -0.1746 0.9520 0.2991
-15.0000 -2.0000 -15.9999 0.8598 -0.4219 0.3294
15.0000 2.0000 15.9999 -0.8598 0.4219 -0.3294
